data_8105711
loop_
_publ_author_name
'Ding, Yue'
'Wang, Hongying'
'Zheng, Qin'
'Guo, Jiaojie'
'Zhang, Guangbo'
'Wang, Jing'
'Wang, Xiumin'
'Guo, Haibo'

_publ_section_title
;
 Crystal structure of
 2,6-di-tert-butyl-4-(4-chlorobenzylidene)cyclohexa-2,5-dien-1-one,
 C21H25ClO
;
_journal_issue 3
_journal_name_full 'Zeitschrift f\"ur Kristallographie - New Crystal Structures'
_journal_page_first 413
_journal_page_last 415
_journal_paper_doi 10.1515/ncrs-2022-0056
_journal_volume 237
_journal_year 2022
_chemical_formula_moiety 'C21 H25 Cl O'
_chemical_formula_sum 'C21 H25 Cl O'
_chemical_formula_weight 328.86
_space_group_crystal_system orthorhombic
_space_group_IT_number 33
_space_group_name_Hall 'P 2c -2n'
_space_group_name_H-M_alt 'P n a 21'
_atom_sites_solution_hydrogens geom
_atom_sites_solution_primary dual
_cell_angle_alpha 90
_cell_angle_beta 90
_cell_angle_gamma 90
_cell_formula_units_Z 4
_cell_length_a 14.152(2)
_cell_length_b 22.112(3)
_cell_length_c 6.0109(7)
_cell_measurement_reflns_used 1262
_cell_measurement_temperature 149.99(10)
_cell_measurement_theta_max 21.9700
_cell_measurement_theta_min 2.8650
_cell_volume 1881.0(4)
_computing_cell_refinement 'CrysAlisPro 1.171.38.43f (Rigaku OD, 2015)'
_computing_data_collection 'CrysAlisPro 1.171.38.43f (Rigaku OD, 2015)'
_computing_data_reduction 'CrysAlisPro 1.171.38.43f (Rigaku OD, 2015)'
_computing_molecular_graphics 'Olex2 1.5 (Dolomanov et al., 2009)'
_computing_publication_material 'Olex2 1.5 (Dolomanov et al., 2009)'
_computing_structure_refinement 'SHELXL 2018/3 (Sheldrick, 2015)'
_computing_structure_solution 'SHELXT 2014/5 (Sheldrick, 2014)'
_diffrn_ambient_environment N~2~
_diffrn_ambient_temperature 149.99(10)
_diffrn_detector 'CCD plate'
_diffrn_detector_area_resol_mean 5.2684
_diffrn_detector_type AtlasS2
_diffrn_measured_fraction_theta_full 0.998
_diffrn_measured_fraction_theta_max 0.860
_diffrn_measurement_details
;
List of Runs (angles in degrees, time in seconds):

  # Type    Start    End  Width  t~exp~   \w     \q     \k     \f   Frames
--------------------------------------------------------------------------
  1  \w      3.00  57.00   1.00    8.00    --  -11.27  37.00 120.00   54
  2  \w    -28.00  46.00   1.00    8.00    --   11.90  19.00  60.00   74
;
_diffrn_measurement_device 'four-circle diffractometer'
_diffrn_measurement_device_type 'SuperNova, Dual, Cu at zero, AtlasS2'
_diffrn_measurement_method '\w scans'
_diffrn_orient_matrix_type 'CrysAlisPro convention (1999,Acta A55,543-557)'
_diffrn_orient_matrix_UB_11 0.0068758000
_diffrn_orient_matrix_UB_12 -0.0285758000
_diffrn_orient_matrix_UB_13 -0.0509811000
_diffrn_orient_matrix_UB_21 0.0461646000
_diffrn_orient_matrix_UB_22 -0.0014726000
_diffrn_orient_matrix_UB_23 0.0459224000
_diffrn_orient_matrix_UB_31 -0.0183221000
_diffrn_orient_matrix_UB_32 -0.0144667000
_diffrn_orient_matrix_UB_33 0.0960158000
_diffrn_radiation_monochromator mirror
_diffrn_radiation_probe x-ray
_diffrn_radiation_type 'Mo K\a'
_diffrn_radiation_wavelength 0.71073
_diffrn_reflns_av_R_equivalents 0.0500
_diffrn_reflns_av_unetI/netI 0.0932
_diffrn_reflns_Laue_measured_fraction_full 0.998
_diffrn_reflns_Laue_measured_fraction_max 0.860
_diffrn_reflns_limit_h_max 19
_diffrn_reflns_limit_h_min -13
_diffrn_reflns_limit_k_max 28
_diffrn_reflns_limit_k_min -18
_diffrn_reflns_limit_l_max 8
_diffrn_reflns_limit_l_min -5
_diffrn_reflns_number 6153
_diffrn_reflns_point_group_measured_fraction_full 0.844
_diffrn_reflns_point_group_measured_fraction_max 0.677
_diffrn_reflns_theta_full 25.242
_diffrn_reflns_theta_max 29.510
_diffrn_reflns_theta_min 2.338
_diffrn_source 'micro-focus sealed X-ray tube'
_diffrn_source_type 'SuperNova (Mo) X-ray Source'
_exptl_absorpt_coefficient_mu 0.206
_exptl_absorpt_correction_T_max 1.00000
_exptl_absorpt_correction_T_min 0.82282
_exptl_absorpt_correction_type multi-scan
_exptl_absorpt_process_details
;
CrysAlisPro 1.171.38.43f (Rigaku Oxford Diffraction, 2015)
Empirical absorption correction using spherical harmonics,
 implemented in SCALE3 ABSPACK scaling algorithm.
;
_exptl_crystal_colour yellow
_exptl_crystal_colour_primary yellow
_exptl_crystal_density_diffrn 1.161
_exptl_crystal_description needle
_exptl_crystal_F_000 704
_exptl_crystal_size_max 0.13
_exptl_crystal_size_mid 0.1
_exptl_crystal_size_min 0.08
_refine_diff_density_max 0.230
_refine_diff_density_min -0.232
_refine_diff_density_rms 0.059
_refine_ls_abs_structure_details
;
 Flack x determined using 632 quotients [(I+)-(I-)]/[(I+)+(I-)]
 (Parsons, Flack and Wagner, Acta Cryst. B69 (2013) 249-259).
;
_refine_ls_abs_structure_Flack 0.11(8)
_refine_ls_extinction_coef .
_refine_ls_extinction_method none
_refine_ls_goodness_of_fit_ref 1.034
_refine_ls_hydrogen_treatment constr
_refine_ls_matrix_type full
_refine_ls_number_parameters 214
_refine_ls_number_reflns 3556
_refine_ls_number_restraints 1
_refine_ls_restrained_S_all 1.034
_refine_ls_R_factor_all 0.0936
_refine_ls_R_factor_gt 0.0586
_refine_ls_shift/su_max 0.000
_refine_ls_shift/su_mean 0.000
_refine_ls_structure_factor_coef Fsqd
_refine_ls_weighting_details 'w=1/[\s^2^(Fo^2^)+(0.0382P)^2^] where P=(Fo^2^+2Fc^2^)/3'
_refine_ls_weighting_scheme calc
_refine_ls_wR_factor_gt 0.1039
_refine_ls_wR_factor_ref 0.1227
_reflns_Friedel_coverage 0.444
_reflns_Friedel_fraction_full 0.654
_reflns_Friedel_fraction_max 0.458
_reflns_number_gt 2501
_reflns_number_total 3556
_reflns_threshold_expression 'I > 2\s(I)'
_cod_data_source_file suppl_j_ncrs-2022-0056_suppl.cif
_cod_data_source_block tq-7
_cod_original_cell_volume 1880.9(4)
_cod_database_code 8105711
_shelx_space_group_comment
;
The symmetry employed for this shelxl refinement is uniquely defined
by the following loop, which should always be used as a source of
symmetry information in preference to the above space-group names.
They are only intended as comments.
;
_shelx_estimated_absorpt_t_max 0.984
_shelx_estimated_absorpt_t_min 0.974
_olex2_refinement_description
;
1. Fixed Uiso
 At 1.2 times of:
  All C(H) groups
 At 1.5 times of:
  All C(H,H,H) groups
2.a Aromatic/amide H refined with riding coordinates:
 C1(H1), C2(H2), C4(H4), C5(H5), C7(H7), C9(H9), C17(H17)
2.b Idealised Me refined as rotating group:
 C12(H12A,H12B,H12C), C13(H13A,H13B,H13C), C14(H14A,H14B,H14C), C19(H19A,H19B,
 H19C), C20(H20A,H20B,H20C), C21(H21A,H21B,H21C)
;
_olex2_submission_special_instructions 'No special instructions were received'
_oxdiff_exptl_absorpt_empirical_details
;
Empirical correction (ABSPACK) includes:
- Absorption correction using spherical harmonics
- Frame scaling
;
_oxdiff_exptl_absorpt_empirical_full_max 1.274
_oxdiff_exptl_absorpt_empirical_full_min 0.848
_publcif_funding_html
;
;

loop_
_space_group_symop_operation_xyz
'x, y, z'
'-x, -y, z+1/2'
'x+1/2, -y+1/2, z'
'-x+1/2, y+1/2, z+1/2'

loop_
_atom_site_label
_atom_site_type_symbol
_atom_site_fract_x
_atom_site_fract_y
_atom_site_fract_z
_atom_site_U_iso_or_equiv
_atom_site_adp_type
_atom_site_occupancy
_atom_site_site_symmetry_order
_atom_site_calc_flag
_atom_site_refinement_flags_posn
_atom_site_refinement_flags_adp
_atom_site_refinement_flags_occupancy
_atom_site_disorder_assembly
_atom_site_disorder_group
Cl1 Cl 0.86208(9) 0.53160(5) 1.1634(2) 0.0485(3) Uani 1 1 d . . . . .
O1 O 0.4117(2) 0.27324(14) 0.2313(5) 0.0407(9) Uani 1 1 d . . . . .
C1 C 0.8597(3) 0.42196(18) 0.6391(8) 0.0329(10) Uani 1 1 d . . . . .
H1 H 0.894901 0.416984 0.509708 0.040 Uiso 1 1 calc R U . . .
C2 C 0.8822(3) 0.4686(2) 0.7819(8) 0.0377(11) Uani 1 1 d . . . . .
H2 H 0.930169 0.495754 0.746695 0.045 Uiso 1 1 calc R U . . .
C3 C 0.8324(3) 0.47430(19) 0.9773(7) 0.0313(10) Uani 1 1 d . . . . .
C4 C 0.7604(3) 0.43477(19) 1.0315(7) 0.0332(11) Uani 1 1 d . . . . .
H4 H 0.727653 0.438734 1.164905 0.040 Uiso 1 1 calc R U . . .
C5 C 0.7379(3) 0.3889(2) 0.8823(7) 0.0339(11) Uani 1 1 d . . . . .
H5 H 0.689322 0.362200 0.916899 0.041 Uiso 1 1 calc R U . . .
C6 C 0.7861(3) 0.38219(18) 0.6831(7) 0.0276(9) Uani 1 1 d . . . . .
C7 C 0.7621(3) 0.33426(19) 0.5215(7) 0.0301(10) Uani 1 1 d . . . . .
H7 H 0.811401 0.310147 0.470573 0.036 Uiso 1 1 calc R U . . .
C8 C 0.6746(3) 0.32232(19) 0.4410(6) 0.0257(9) Uani 1 1 d . . . . .
C9 C 0.5929(3) 0.35980(17) 0.4875(6) 0.0230(9) Uani 1 1 d . . . . .
H9 H 0.601176 0.394384 0.573372 0.028 Uiso 1 1 calc R U . . .
C10 C 0.5062(3) 0.34695(18) 0.4127(6) 0.0223(9) Uani 1 1 d . . . . .
C11 C 0.4209(3) 0.38755(19) 0.4624(6) 0.0261(9) Uani 1 1 d . . . . .
C12 C 0.4506(3) 0.44368(19) 0.5946(7) 0.0391(12) Uani 1 1 d . . . . .
H12A H 0.476180 0.431485 0.735565 0.059 Uiso 1 1 calc R U . . .
H12B H 0.396595 0.469122 0.618337 0.059 Uiso 1 1 calc R U . . .
H12C H 0.497714 0.465601 0.512632 0.059 Uiso 1 1 calc R U . . .
C13 C 0.3476(3) 0.3532(2) 0.6033(8) 0.0388(12) Uani 1 1 d . . . . .
H13A H 0.325762 0.318458 0.522520 0.058 Uiso 1 1 calc R U . . .
H13B H 0.295112 0.379353 0.634911 0.058 Uiso 1 1 calc R U . . .
H13C H 0.376131 0.340409 0.740318 0.058 Uiso 1 1 calc R U . . .
C14 C 0.3760(3) 0.4093(2) 0.2448(7) 0.0380(11) Uani 1 1 d . . . . .
H14A H 0.421827 0.431470 0.159884 0.057 Uiso 1 1 calc R U . . .
H14B H 0.323198 0.435123 0.277858 0.057 Uiso 1 1 calc R U . . .
H14C H 0.354645 0.375099 0.160453 0.057 Uiso 1 1 calc R U . . .
C15 C 0.4917(3) 0.29046(19) 0.2811(6) 0.0254(10) Uani 1 1 d . . . . .
C16 C 0.5760(3) 0.25536(17) 0.2099(6) 0.0234(9) Uani 1 1 d . . . . .
C17 C 0.6619(3) 0.27177(19) 0.2889(6) 0.0270(10) Uani 1 1 d . . . . .
H17 H 0.714698 0.249894 0.244213 0.032 Uiso 1 1 calc R U . . .
C18 C 0.5633(3) 0.20162(19) 0.0516(7) 0.0289(10) Uani 1 1 d . . . . .
C19 C 0.6589(4) 0.1759(3) -0.0158(12) 0.078(2) Uani 1 1 d . . . . .
H19A H 0.695731 0.206869 -0.086308 0.117 Uiso 1 1 calc R U . . .
H19B H 0.649723 0.142937 -0.117561 0.117 Uiso 1 1 calc R U . . .
H19C H 0.691443 0.161581 0.114101 0.117 Uiso 1 1 calc R U . . .
C20 C 0.5075(3) 0.15187(19) 0.1684(8) 0.0441(12) Uani 1 1 d . . . . .
H20A H 0.537998 0.141725 0.306143 0.066 Uiso 1 1 calc R U . . .
H20B H 0.504985 0.116741 0.074773 0.066 Uiso 1 1 calc R U . . .
H20C H 0.444526 0.165831 0.197854 0.066 Uiso 1 1 calc R U . . .
C21 C 0.5101(4) 0.2205(2) -0.1602(7) 0.0500(15) Uani 1 1 d . . . . .
H21A H 0.447204 0.232911 -0.121984 0.075 Uiso 1 1 calc R U . . .
H21B H 0.507207 0.186799 -0.260865 0.075 Uiso 1 1 calc R U . . .
H21C H 0.542768 0.253424 -0.230165 0.075 Uiso 1 1 calc R U . . .

loop_
_atom_site_aniso_label
_atom_site_aniso_U_11
_atom_site_aniso_U_22
_atom_site_aniso_U_33
_atom_site_aniso_U_23
_atom_site_aniso_U_13
_atom_site_aniso_U_12
Cl1 0.0479(7) 0.0364(7) 0.0613(7) -0.0200(7) -0.0189(7) 0.0065(6)
O1 0.0238(16) 0.0385(19) 0.060(2) -0.0224(16) 0.0019(15) -0.0026(15)
C1 0.021(2) 0.032(2) 0.046(3) -0.007(2) 0.003(2) 0.002(2)
C2 0.026(2) 0.030(3) 0.058(3) -0.004(2) -0.004(2) -0.001(2)
C3 0.033(2) 0.020(2) 0.041(2) -0.007(2) -0.015(2) 0.009(2)
C4 0.039(3) 0.032(3) 0.029(2) -0.001(2) -0.004(2) 0.006(2)
C5 0.030(3) 0.032(3) 0.041(3) 0.001(2) -0.006(2) -0.005(2)
C6 0.023(2) 0.028(2) 0.032(2) 0.000(2) -0.004(2) 0.0034(18)
C7 0.025(2) 0.030(3) 0.035(2) -0.003(2) 0.006(2) 0.002(2)
C8 0.027(2) 0.023(2) 0.027(2) 0.0028(18) 0.0039(19) -0.002(2)
C9 0.026(2) 0.019(2) 0.023(2) -0.0034(18) 0.0037(19) 0.0007(18)
C10 0.024(2) 0.022(2) 0.022(2) -0.0008(17) 0.0044(18) 0.0009(19)
C11 0.027(2) 0.024(2) 0.028(2) -0.0028(18) 0.0056(19) 0.0033(19)
C12 0.039(3) 0.030(3) 0.048(3) -0.013(2) -0.003(2) 0.011(2)
C13 0.030(2) 0.042(3) 0.044(3) 0.000(2) 0.011(2) 0.004(2)
C14 0.037(3) 0.038(3) 0.038(2) 0.000(2) -0.003(2) 0.006(2)
C15 0.023(2) 0.029(2) 0.024(2) -0.0016(18) 0.0039(19) -0.0044(19)
C16 0.024(2) 0.025(2) 0.021(2) -0.0001(17) 0.0049(17) -0.0015(18)
C17 0.028(2) 0.024(2) 0.029(2) 0.0001(18) 0.0084(19) 0.002(2)
C18 0.027(2) 0.024(2) 0.035(2) -0.0094(19) 0.007(2) -0.0033(19)
C19 0.045(3) 0.071(4) 0.117(5) -0.071(4) 0.011(4) 0.004(3)
C20 0.063(3) 0.026(2) 0.043(3) 0.000(2) -0.006(3) -0.009(2)
C21 0.083(4) 0.043(3) 0.024(2) -0.001(2) -0.003(3) -0.013(3)

loop_
_atom_type_symbol
_atom_type_description
_atom_type_scat_dispersion_real
_atom_type_scat_dispersion_imag
_atom_type_scat_source
C C 0.0033 0.0016 'International Tables Vol C Tables 4.2.6.8 and 6.1.1.4'
H H 0.0000 0.0000 'International Tables Vol C Tables 4.2.6.8 and 6.1.1.4'
Cl Cl 0.1484 0.1585 'International Tables Vol C Tables 4.2.6.8 and 6.1.1.4'
O O 0.0106 0.0060 'International Tables Vol C Tables 4.2.6.8 and 6.1.1.4'

loop_
_geom_angle_atom_site_label_1
_geom_angle_atom_site_label_2
_geom_angle_atom_site_label_3
_geom_angle
_geom_angle_site_symmetry_1
_geom_angle_site_symmetry_3
C2 C1 H1 119.1 . .
C2 C1 C6 121.9(4) . .
C6 C1 H1 119.1 . .
C1 C2 H2 120.6 . .
C3 C2 C1 118.8(4) . .
C3 C2 H2 120.6 . .
C2 C3 Cl1 119.4(4) . .
C2 C3 C4 121.4(4) . .
C4 C3 Cl1 119.1(3) . .
C3 C4 H4 120.7 . .
C3 C4 C5 118.5(4) . .
C5 C4 H4 120.7 . .
C4 C5 H5 119.2 . .
C6 C5 C4 121.5(4) . .
C6 C5 H5 119.2 . .
C1 C6 C7 120.1(4) . .
C5 C6 C1 117.7(4) . .
C5 C6 C7 122.2(4) . .
C6 C7 H7 117.1 . .
C8 C7 C6 125.8(4) . .
C8 C7 H7 117.1 . .
C7 C8 C9 123.3(4) . .
C7 C8 C17 119.2(4) . .
C9 C8 C17 117.4(4) . .
C8 C9 H9 118.5 . .
C10 C9 C8 123.1(4) . .
C10 C9 H9 118.5 . .
C9 C10 C11 122.2(4) . .
C9 C10 C15 118.9(4) . .
C15 C10 C11 119.0(3) . .
C10 C11 C13 110.4(3) . .
C12 C11 C10 111.1(3) . .
C12 C11 C13 107.4(3) . .
C12 C11 C14 107.6(4) . .
C14 C11 C10 110.2(3) . .
C14 C11 C13 110.1(3) . .
C11 C12 H12A 109.5 . .
C11 C12 H12B 109.5 . .
C11 C12 H12C 109.5 . .
H12A C12 H12B 109.5 . .
H12A C12 H12C 109.5 . .
H12B C12 H12C 109.5 . .
C11 C13 H13A 109.5 . .
C11 C13 H13B 109.5 . .
C11 C13 H13C 109.5 . .
H13A C13 H13B 109.5 . .
H13A C13 H13C 109.5 . .
H13B C13 H13C 109.5 . .
C11 C14 H14A 109.5 . .
C11 C14 H14B 109.5 . .
C11 C14 H14C 109.5 . .
H14A C14 H14B 109.5 . .
H14A C14 H14C 109.5 . .
H14B C14 H14C 109.5 . .
O1 C15 C10 121.0(4) . .
O1 C15 C16 120.4(4) . .
C16 C15 C10 118.6(3) . .
C15 C16 C18 119.3(3) . .
C17 C16 C15 118.7(4) . .
C17 C16 C18 122.0(4) . .
C8 C17 H17 118.8 . .
C16 C17 C8 122.5(4) . .
C16 C17 H17 118.8 . .
C16 C18 C21 111.2(3) . .
C19 C18 C16 110.5(4) . .
C19 C18 C20 108.2(4) . .
C19 C18 C21 108.4(4) . .
C20 C18 C16 109.5(3) . .
C20 C18 C21 108.9(4) . .
C18 C19 H19A 109.5 . .
C18 C19 H19B 109.5 . .
C18 C19 H19C 109.5 . .
H19A C19 H19B 109.5 . .
H19A C19 H19C 109.5 . .
H19B C19 H19C 109.5 . .
C18 C20 H20A 109.5 . .
C18 C20 H20B 109.5 . .
C18 C20 H20C 109.5 . .
H20A C20 H20B 109.5 . .
H20A C20 H20C 109.5 . .
H20B C20 H20C 109.5 . .
C18 C21 H21A 109.5 . .
C18 C21 H21B 109.5 . .
C18 C21 H21C 109.5 . .
H21A C21 H21B 109.5 . .
H21A C21 H21C 109.5 . .
H21B C21 H21C 109.5 . .

loop_
_geom_bond_atom_site_label_1
_geom_bond_atom_site_label_2
_geom_bond_distance
_geom_bond_site_symmetry_2
Cl1 C3 1.741(4) .
O1 C15 1.231(4) .
C1 H1 0.9300 .
C1 C2 1.379(6) .
C1 C6 1.389(5) .
C2 H2 0.9300 .
C2 C3 1.376(6) .
C3 C4 1.382(6) .
C4 H4 0.9300 .
C4 C5 1.390(6) .
C5 H5 0.9300 .
C5 C6 1.386(6) .
C6 C7 1.477(6) .
C7 H7 0.9300 .
C7 C8 1.355(6) .
C8 C9 1.450(5) .
C8 C17 1.455(6) .
C9 H9 0.9300 .
C9 C10 1.337(5) .
C10 C11 1.534(5) .
C10 C15 1.493(5) .
C11 C12 1.532(6) .
C11 C13 1.540(6) .
C11 C14 1.532(6) .
C12 H12A 0.9600 .
C12 H12B 0.9600 .
C12 H12C 0.9600 .
C13 H13A 0.9600 .
C13 H13B 0.9600 .
C13 H13C 0.9600 .
C14 H14A 0.9600 .
C14 H14B 0.9600 .
C14 H14C 0.9600 .
C15 C16 1.486(5) .
C16 C17 1.355(5) .
C16 C18 1.533(5) .
C17 H17 0.9300 .
C18 C19 1.523(6) .
C18 C20 1.525(6) .
C18 C21 1.536(6) .
C19 H19A 0.9600 .
C19 H19B 0.9600 .
C19 H19C 0.9600 .
C20 H20A 0.9600 .
C20 H20B 0.9600 .
C20 H20C 0.9600 .
C21 H21A 0.9600 .
C21 H21B 0.9600 .
C21 H21C 0.9600 .

loop_
_geom_torsion_atom_site_label_1
_geom_torsion_atom_site_label_2
_geom_torsion_atom_site_label_3
_geom_torsion_atom_site_label_4
_geom_torsion
_geom_torsion_site_symmetry_1
_geom_torsion_site_symmetry_2
_geom_torsion_site_symmetry_3
_geom_torsion_site_symmetry_4
Cl1 C3 C4 C5 -179.5(3) . . . .
O1 C15 C16 C17 -172.6(4) . . . .
O1 C15 C16 C18 6.9(5) . . . .
C1 C2 C3 Cl1 178.2(3) . . . .
C1 C2 C3 C4 -0.6(7) . . . .
C1 C6 C7 C8 -129.6(5) . . . .
C2 C1 C6 C5 -3.0(6) . . . .
C2 C1 C6 C7 177.7(4) . . . .
C2 C3 C4 C5 -0.8(6) . . . .
C3 C4 C5 C6 0.2(6) . . . .
C4 C5 C6 C1 1.6(6) . . . .
C4 C5 C6 C7 -179.1(4) . . . .
C5 C6 C7 C8 51.1(6) . . . .
C6 C1 C2 C3 2.6(7) . . . .
C6 C7 C8 C9 6.5(7) . . . .
C6 C7 C8 C17 -177.5(4) . . . .
C7 C8 C9 C10 -178.1(4) . . . .
C7 C8 C17 C16 176.8(4) . . . .
C8 C9 C10 C11 -179.5(4) . . . .
C8 C9 C10 C15 2.0(6) . . . .
C9 C8 C17 C16 -6.9(6) . . . .
C9 C10 C11 C12 2.7(5) . . . .
C9 C10 C11 C13 -116.4(4) . . . .
C9 C10 C11 C14 121.7(4) . . . .
C9 C10 C15 O1 171.5(4) . . . .
C9 C10 C15 C16 -8.9(5) . . . .
C10 C15 C16 C17 7.8(5) . . . .
C10 C15 C16 C18 -172.7(3) . . . .
C11 C10 C15 O1 -7.1(5) . . . .
C11 C10 C15 C16 172.6(3) . . . .
C15 C10 C11 C12 -178.8(3) . . . .
C15 C10 C11 C13 62.1(4) . . . .
C15 C10 C11 C14 -59.8(5) . . . .
C15 C16 C17 C8 0.1(6) . . . .
C15 C16 C18 C19 174.9(4) . . . .
C15 C16 C18 C20 -66.0(5) . . . .
C15 C16 C18 C21 54.4(5) . . . .
C17 C8 C9 C10 5.8(6) . . . .
C17 C16 C18 C19 -5.6(6) . . . .
C17 C16 C18 C20 113.5(4) . . . .
C17 C16 C18 C21 -126.1(4) . . . .
C18 C16 C17 C8 -179.4(3) . . . .
